data_4341493
loop_
_publ_author_name
'Smiles, Danil E.'
'Wu, Guang'
'Hayton, Trevor W.'

_publ_section_title
;
 Synthesis of terminal monochalcogenide and dichalcogenide complexes of
 uranium using polychalcogenides, [en](2-) (e = te, N = 2; e = se, N = 4),
 as chalcogen atom transfer reagents.
;
_journal_issue 19
_journal_name_full 'Inorganic chemistry'
_journal_page_first 10240
_journal_page_last 10247
_journal_paper_doi 10.1021/ic501267f
_journal_volume 53
_journal_year 2014
_chemical_formula_sum 'C30 H78 K N3 O6 Se Si6 U'
_chemical_formula_weight 1101.58
_chemical_name_systematic
; 
 ? 
;
_space_group_IT_number 2
_symmetry_cell_setting triclinic
_symmetry_space_group_name_Hall '-P 1'
_symmetry_space_group_name_H-M 'P -1'
_atom_sites_solution_hydrogens geom
_atom_sites_solution_primary direct
_atom_sites_solution_secondary difmap
_audit_creation_method SHELXL-97
_cell_angle_alpha 91.640(2)
_cell_angle_beta 106.308(2)
_cell_angle_gamma 92.187(2)
_cell_formula_units_Z 4
_cell_length_a 12.8177(17)
_cell_length_b 18.780(3)
_cell_length_c 21.833(3)
_cell_measurement_temperature 100(2)
_cell_volume 5036.2(13)
_computing_structure_refinement 'SHELXL-97 (Sheldrick, 2008)'
_computing_structure_solution 'SHELXS-97 (Sheldrick, 2008)'
_diffrn_ambient_temperature 100(2)
_diffrn_measured_fraction_theta_full 0.993
_diffrn_measured_fraction_theta_max 0.993
_diffrn_measurement_device_type 'Bruker kappa Apex II'
_diffrn_measurement_method 'Omega scan'
_diffrn_radiation_monochromator graphite
_diffrn_radiation_source 'fine-focus sealed tube'
_diffrn_radiation_type MoK\a
_diffrn_radiation_wavelength 0.71073
_diffrn_reflns_av_R_equivalents 0.0375
_diffrn_reflns_av_sigmaI/netI 0.0526
_diffrn_reflns_limit_h_max 16
_diffrn_reflns_limit_h_min -16
_diffrn_reflns_limit_k_max 24
_diffrn_reflns_limit_k_min -22
_diffrn_reflns_limit_l_max 27
_diffrn_reflns_limit_l_min -27
_diffrn_reflns_number 54763
_diffrn_reflns_theta_full 27.10
_diffrn_reflns_theta_max 27.10
_diffrn_reflns_theta_min 0.97
_exptl_absorpt_coefficient_mu 4.207
_exptl_absorpt_correction_T_max 0.7460
_exptl_absorpt_correction_T_min 0.6234
_exptl_absorpt_correction_type multi-scan
_exptl_absorpt_process_details sadabs
_exptl_crystal_colour red
_exptl_crystal_density_diffrn 1.453
_exptl_crystal_density_method 'not measured'
_exptl_crystal_description plate
_exptl_crystal_F_000 2224
_exptl_crystal_size_max 0.2
_exptl_crystal_size_mid 0.1
_exptl_crystal_size_min 0.1
_refine_diff_density_max 5.223
_refine_diff_density_min -2.877
_refine_diff_density_rms 0.253
_refine_ls_extinction_method none
_refine_ls_goodness_of_fit_ref 1.561
_refine_ls_hydrogen_treatment constr
_refine_ls_matrix_type full
_refine_ls_number_parameters 901
_refine_ls_number_reflns 22070
_refine_ls_number_restraints 0
_refine_ls_restrained_S_all 1.561
_refine_ls_R_factor_all 0.0898
_refine_ls_R_factor_gt 0.0748
_refine_ls_shift/su_max 0.025
_refine_ls_shift/su_mean 0.000
_refine_ls_structure_factor_coef Fsqd
_refine_ls_weighting_details 'calc w=1/[\s^2^(Fo^2^)+(0.0000P)^2^+100.0000P] where P=(Fo^2^+2Fc^2^)/3'
_refine_ls_weighting_scheme calc
_refine_ls_wR_factor_gt 0.1894
_refine_ls_wR_factor_ref 0.1933
_reflns_number_gt 18264
_reflns_number_total 22070
_reflns_threshold_expression >2sigma(I)
_cod_data_source_file ic501267f_si_002.cif
_cod_data_source_block complex6
_cod_depositor_comments
;
The following automatic conversions were performed:

'_exptl_absorpt_correction_type' value 'Multi-scan' changed to
'multi-scan' according to
/usr/data/users/saulius/crontab/automatic-downloads/current/ACS/lib/dictionaries/cif_core.dic
dictionary named 'cif_core.dic' version 2.4.2 from
2011-04-26.

'_refine_ls_hydrogen_treatment' value 'Constr' changed
to 'constr' according to
/usr/data/users/saulius/crontab/automatic-downloads/current/ACS/lib/dictionaries/cif_core.dic
dictionary named 'cif_core.dic' version 2.4.2 from 2011-04-26.

Automatic conversion script
Id: cif_fix_values 2827 2014-09-09 07:05:25Z andrius 
;
_cod_original_cell_volume 5036.1(12)
_cod_original_sg_symbol_H-M P-1
_cod_database_code 4341493

loop_
_symmetry_equiv_pos_as_xyz
'x, y, z'
'-x, -y, -z'

loop_
_atom_site_label
_atom_site_type_symbol
_atom_site_fract_x
_atom_site_fract_y
_atom_site_fract_z
_atom_site_U_iso_or_equiv
_atom_site_adp_type
_atom_site_occupancy
_atom_site_symmetry_multiplicity
_atom_site_calc_flag
_atom_site_refinement_flags
C1 C 1.2699(10) 0.1188(7) 0.3269(6) 0.029(3) Uani 1 1 d .
H1A H 1.2149 0.1205 0.2855 0.044 Uiso 1 1 calc R
H1B H 1.3237 0.0841 0.3238 0.044 Uiso 1 1 calc R
H1C H 1.3064 0.1660 0.3388 0.044 Uiso 1 1 calc R
C2 C 1.3200(11) 0.0752(7) 0.4614(7) 0.034(3) Uani 1 1 d .
H2A H 1.3553 0.1210 0.4804 0.051 Uiso 1 1 calc R
H2B H 1.3729 0.0462 0.4486 0.051 Uiso 1 1 calc R
H2C H 1.2926 0.0500 0.4929 0.051 Uiso 1 1 calc R
C3 C 1.1293(11) 0.0025(6) 0.3615(7) 0.031(3) Uani 1 1 d .
H3A H 1.1026 -0.0168 0.3958 0.047 Uiso 1 1 calc R
H3B H 1.1794 -0.0305 0.3505 0.047 Uiso 1 1 calc R
H3C H 1.0677 0.0085 0.3238 0.047 Uiso 1 1 calc R
C4 C 1.0026(12) 0.2270(8) 0.4847(7) 0.033(3) Uani 1 1 d .
H4A H 1.0697 0.2474 0.5147 0.049 Uiso 1 1 calc R
H4B H 0.9478 0.2181 0.5076 0.049 Uiso 1 1 calc R
H4C H 0.9751 0.2605 0.4509 0.049 Uiso 1 1 calc R
C5 C 1.0951(12) 0.0848(8) 0.5183(6) 0.033(3) Uani 1 1 d .
H5A H 1.1208 0.0412 0.5030 0.050 Uiso 1 1 calc R
H5B H 1.0409 0.0724 0.5407 0.050 Uiso 1 1 calc R
H5C H 1.1566 0.1120 0.5477 0.050 Uiso 1 1 calc R
C6 C 0.8991(11) 0.0940(8) 0.4040(7) 0.035(3) Uani 1 1 d .
H6A H 0.8613 0.1228 0.3685 0.053 Uiso 1 1 calc R
H6B H 0.8537 0.0873 0.4330 0.053 Uiso 1 1 calc R
H6C H 0.9129 0.0474 0.3872 0.053 Uiso 1 1 calc R
C7 C 1.0254(12) 0.4409(8) 0.2929(7) 0.040(4) Uani 1 1 d .
H7A H 1.0822 0.4651 0.2780 0.060 Uiso 1 1 calc R
H7B H 0.9589 0.4675 0.2805 0.060 Uiso 1 1 calc R
H7C H 1.0106 0.3925 0.2736 0.060 Uiso 1 1 calc R
C8 C 0.9551(11) 0.4360(8) 0.4161(8) 0.041(4) Uani 1 1 d .
H8A H 0.9021 0.3976 0.3950 0.061 Uiso 1 1 calc R
H8B H 0.9207 0.4819 0.4093 0.061 Uiso 1 1 calc R
H8C H 0.9804 0.4282 0.4620 0.061 Uiso 1 1 calc R
C9 C 1.1479(13) 0.5242(7) 0.4118(9) 0.048(4) Uani 1 1 d .
H9A H 1.1700 0.5267 0.4586 0.072 Uiso 1 1 calc R
H9B H 1.1003 0.5633 0.3958 0.072 Uiso 1 1 calc R
H9C H 1.2126 0.5285 0.3964 0.072 Uiso 1 1 calc R
C10 C 1.3290(13) 0.2750(8) 0.4688(8) 0.046(4) Uani 1 1 d .
H10A H 1.2751 0.2373 0.4706 0.070 Uiso 1 1 calc R
H10B H 1.3921 0.2737 0.5064 0.070 Uiso 1 1 calc R
H10C H 1.3522 0.2676 0.4301 0.070 Uiso 1 1 calc R
C11 C 1.2336(14) 0.3817(9) 0.5458(6) 0.045(4) Uani 1 1 d .
H11A H 1.1993 0.4275 0.5452 0.068 Uiso 1 1 calc R
H11B H 1.3009 0.3828 0.5809 0.068 Uiso 1 1 calc R
H11C H 1.1837 0.3434 0.5517 0.068 Uiso 1 1 calc R
C12 C 1.3751(11) 0.4327(8) 0.4662(6) 0.032(3) Uani 1 1 d .
H12A H 1.4001 0.4238 0.4282 0.047 Uiso 1 1 calc R
H12B H 1.4362 0.4294 0.5047 0.047 Uiso 1 1 calc R
H12C H 1.3465 0.4804 0.4650 0.047 Uiso 1 1 calc R
C13 C 0.9681(12) 0.1278(7) 0.2147(7) 0.033(3) Uani 1 1 d .
H13A H 1.0269 0.0994 0.2392 0.049 Uiso 1 1 calc R
H13B H 0.9220 0.0986 0.1785 0.049 Uiso 1 1 calc R
H13C H 0.9242 0.1437 0.2422 0.049 Uiso 1 1 calc R
C14 C 0.9148(13) 0.2637(10) 0.1422(7) 0.048(4) Uani 1 1 d .
H14A H 0.8791 0.2828 0.1730 0.072 Uiso 1 1 calc R
H14B H 0.8617 0.2346 0.1089 0.072 Uiso 1 1 calc R
H14C H 0.9443 0.3032 0.1227 0.072 Uiso 1 1 calc R
C15 C 1.0894(16) 0.1688(10) 0.1222(8) 0.055(5) Uani 1 1 d .
H15A H 1.1026 0.2068 0.0949 0.082 Uiso 1 1 calc R
H15B H 1.0392 0.1319 0.0959 0.082 Uiso 1 1 calc R
H15C H 1.1584 0.1479 0.1435 0.082 Uiso 1 1 calc R
C16 C 1.1769(13) 0.3594(8) 0.1578(7) 0.039(3) Uani 1 1 d .
H16A H 1.1302 0.3301 0.1219 0.058 Uiso 1 1 calc R
H16B H 1.2384 0.3807 0.1453 0.058 Uiso 1 1 calc R
H16C H 1.1348 0.3973 0.1695 0.058 Uiso 1 1 calc R
C17 C 1.3342(12) 0.2473(10) 0.2079(8) 0.049(4) Uani 1 1 d .
H17A H 1.3684 0.2195 0.2448 0.073 Uiso 1 1 calc R
H17B H 1.3896 0.2785 0.1977 0.073 Uiso 1 1 calc R
H17C H 1.3001 0.2150 0.1711 0.073 Uiso 1 1 calc R
C18 C 1.3067(13) 0.3639(9) 0.2951(7) 0.046(4) Uani 1 1 d .
H18A H 1.2567 0.3952 0.3082 0.068 Uiso 1 1 calc R
H18B H 1.3609 0.3928 0.2817 0.068 Uiso 1 1 calc R
H18C H 1.3434 0.3355 0.3312 0.068 Uiso 1 1 calc R
C19 C 0.6673(15) 0.3621(9) 0.4407(7) 0.047(4) Uani 1 1 d .
H19A H 0.7475 0.3613 0.4506 0.057 Uiso 1 1 calc R
H19B H 0.6482 0.3704 0.4811 0.057 Uiso 1 1 calc R
C20 C 0.6263(13) 0.4194(9) 0.3962(7) 0.043(4) Uani 1 1 d .
H20A H 0.5458 0.4176 0.3841 0.051 Uiso 1 1 calc R
H20B H 0.6530 0.4664 0.4178 0.051 Uiso 1 1 calc R
C21 C 0.6442(14) 0.4718(8) 0.3045(8) 0.045(4) Uani 1 1 d .
H21A H 0.6839 0.5142 0.3296 0.054 Uiso 1 1 calc R
H21B H 0.5657 0.4812 0.2905 0.054 Uiso 1 1 calc R
C22 C 0.6851(13) 0.4577(8) 0.2470(7) 0.041(4) Uani 1 1 d .
H22A H 0.6824 0.5014 0.2224 0.049 Uiso 1 1 calc R
H22B H 0.7615 0.4434 0.2608 0.049 Uiso 1 1 calc R
C23 C 0.6444(14) 0.3901(11) 0.1508(7) 0.050(4) Uani 1 1 d .
H23A H 0.7225 0.3804 0.1596 0.061 Uiso 1 1 calc R
H23B H 0.6300 0.4326 0.1245 0.061 Uiso 1 1 calc R
C24 C 0.5779(14) 0.3291(10) 0.1171(8) 0.051(4) Uani 1 1 d .
H24A H 0.5000 0.3378 0.1109 0.061 Uiso 1 1 calc R
H24B H 0.5900 0.3219 0.0746 0.061 Uiso 1 1 calc R
C25 C 0.5522(13) 0.2048(11) 0.1214(8) 0.057(5) Uani 1 1 d .
H25A H 0.5617 0.2006 0.0780 0.068 Uiso 1 1 calc R
H25B H 0.4734 0.2057 0.1174 0.068 Uiso 1 1 calc R
C26 C 0.6003(15) 0.1430(11) 0.1598(10) 0.068(6) Uani 1 1 d .
H26A H 0.5713 0.0977 0.1357 0.082 Uiso 1 1 calc R
H26B H 0.6804 0.1456 0.1679 0.082 Uiso 1 1 calc R
C27 C 0.6217(14) 0.0907(10) 0.2597(11) 0.065(6) Uani 1 1 d .
H27A H 0.7020 0.0963 0.2706 0.079 Uiso 1 1 calc R
H27B H 0.5991 0.0433 0.2380 0.079 Uiso 1 1 calc R
C28 C 0.5871(15) 0.0952(10) 0.3185(12) 0.072(7) Uani 1 1 d .
H28A H 0.5067 0.0911 0.3076 0.086 Uiso 1 1 calc R
H28B H 0.6164 0.0554 0.3460 0.086 Uiso 1 1 calc R
C29 C 0.6062(16) 0.1682(10) 0.4117(9) 0.058(5) Uani 1 1 d .
H29A H 0.6349 0.1273 0.4378 0.070 Uiso 1 1 calc R
H29B H 0.5269 0.1689 0.4064 0.070 Uiso 1 1 calc R
C30 C 0.6615(15) 0.2363(11) 0.4443(8) 0.059(5) Uani 1 1 d .
H30A H 0.6528 0.2404 0.4879 0.070 Uiso 1 1 calc R
H30B H 0.7403 0.2359 0.4480 0.070 Uiso 1 1 calc R
C31 C 0.5825(15) 0.0811(8) 0.7127(8) 0.047(4) Uani 1 1 d .
H31A H 0.6582 0.0674 0.7223 0.071 Uiso 1 1 calc R
H31B H 0.5346 0.0435 0.6860 0.071 Uiso 1 1 calc R
H31C H 0.5629 0.0880 0.7527 0.071 Uiso 1 1 calc R
C32 C 0.4219(12) 0.1888(10) 0.6468(8) 0.048(4) Uani 1 1 d .
H32A H 0.3918 0.1820 0.6830 0.072 Uiso 1 1 calc R
H32B H 0.3806 0.1581 0.6104 0.072 Uiso 1 1 calc R
H32C H 0.4167 0.2388 0.6350 0.072 Uiso 1 1 calc R
C33 C 0.6011(13) 0.1440(9) 0.5942(7) 0.044(4) Uani 1 1 d .
H33A H 0.6038 0.1879 0.5713 0.067 Uiso 1 1 calc R
H33B H 0.5452 0.1104 0.5674 0.067 Uiso 1 1 calc R
H33C H 0.6720 0.1225 0.6039 0.067 Uiso 1 1 calc R
C34 C 0.5976(11) 0.3470(8) 0.6204(7) 0.036(3) Uani 1 1 d .
H34A H 0.5702 0.3155 0.5822 0.054 Uiso 1 1 calc R
H34B H 0.6293 0.3913 0.6090 0.054 Uiso 1 1 calc R
H34C H 0.5375 0.3582 0.6381 0.054 Uiso 1 1 calc R
C35 C 0.7795(11) 0.3694(8) 0.7449(7) 0.035(3) Uani 1 1 d .
H35A H 0.7281 0.3904 0.7652 0.052 Uiso 1 1 calc R
H35B H 0.8126 0.4069 0.7250 0.052 Uiso 1 1 calc R
H35C H 0.8366 0.3470 0.7772 0.052 Uiso 1 1 calc R
C36 C 0.8101(11) 0.2711(9) 0.6428(7) 0.040(4) Uani 1 1 d .
H36A H 0.8736 0.2551 0.6752 0.059 Uiso 1 1 calc R
H36B H 0.8324 0.3110 0.6207 0.059 Uiso 1 1 calc R
H36C H 0.7787 0.2317 0.6119 0.059 Uiso 1 1 calc R
C37 C 0.4973(12) 0.3755(7) 0.7776(7) 0.038(3) Uani 1 1 d .
H37A H 0.5421 0.3868 0.7491 0.057 Uiso 1 1 calc R
H37B H 0.4348 0.4059 0.7687 0.057 Uiso 1 1 calc R
H37C H 0.4715 0.3253 0.7705 0.057 Uiso 1 1 calc R
C38 C 0.4914(12) 0.3735(9) 0.9168(8) 0.042(4) Uani 1 1 d .
H38A H 0.4254 0.3458 0.8929 0.064 Uiso 1 1 calc R
H38B H 0.4714 0.4188 0.9326 0.064 Uiso 1 1 calc R
H38C H 0.5312 0.3464 0.9530 0.064 Uiso 1 1 calc R
C39 C 0.6130(13) 0.4899(8) 0.8688(8) 0.045(4) Uani 1 1 d .
H39A H 0.6502 0.5044 0.9133 0.067 Uiso 1 1 calc R
H39B H 0.5454 0.5152 0.8544 0.067 Uiso 1 1 calc R
H39C H 0.6604 0.5017 0.8419 0.067 Uiso 1 1 calc R
C40 C 0.8833(11) 0.4516(7) 0.9190(7) 0.033(3) Uani 1 1 d .
H40A H 0.8821 0.4475 0.8739 0.050 Uiso 1 1 calc R
H40B H 0.9589 0.4543 0.9458 0.050 Uiso 1 1 calc R
H40C H 0.8475 0.4949 0.9264 0.050 Uiso 1 1 calc R
C41 C 0.7770(13) 0.3954(8) 1.0170(7) 0.037(3) Uani 1 1 d .
H41A H 0.7206 0.4305 1.0090 0.056 Uiso 1 1 calc R
H41B H 0.8429 0.4157 1.0482 0.056 Uiso 1 1 calc R
H41C H 0.7509 0.3525 1.0338 0.056 Uiso 1 1 calc R
C42 C 0.9119(11) 0.2984(8) 0.9575(7) 0.037(3) Uani 1 1 d .
H42A H 0.8759 0.2538 0.9649 0.055 Uiso 1 1 calc R
H42B H 0.9711 0.3127 0.9957 0.055 Uiso 1 1 calc R
H42C H 0.9415 0.2913 0.9211 0.055 Uiso 1 1 calc R
C43 C 0.6702(13) 0.1535(9) 0.9891(7) 0.044(4) Uani 1 1 d .
H43A H 0.7276 0.1891 1.0107 0.066 Uiso 1 1 calc R
H43B H 0.6497 0.1248 1.0210 0.066 Uiso 1 1 calc R
H43C H 0.6066 0.1777 0.9642 0.066 Uiso 1 1 calc R
C44 C 0.6134(11) 0.0244(8) 0.8965(7) 0.035(3) Uani 1 1 d .
H44A H 0.5506 0.0467 0.8685 0.053 Uiso 1 1 calc R
H44B H 0.5906 -0.0009 0.9296 0.053 Uiso 1 1 calc R
H44C H 0.6425 -0.0095 0.8713 0.053 Uiso 1 1 calc R
C45 C 0.8315(12) 0.0466(10) 0.9914(8) 0.053(5) Uani 1 1 d .
H45A H 0.8656 0.0149 0.9670 0.080 Uiso 1 1 calc R
H45B H 0.8003 0.0183 1.0196 0.080 Uiso 1 1 calc R
H45C H 0.8864 0.0814 1.0172 0.080 Uiso 1 1 calc R
C46 C 0.8666(14) 0.0275(9) 0.8245(8) 0.051(5) Uani 1 1 d .
H46A H 0.8333 -0.0045 0.8491 0.076 Uiso 1 1 calc R
H46B H 0.9386 0.0111 0.8250 0.076 Uiso 1 1 calc R
H46C H 0.8204 0.0273 0.7803 0.076 Uiso 1 1 calc R
C47 C 0.9054(13) 0.1793(10) 0.7987(8) 0.048(4) Uani 1 1 d .
H47A H 0.8473 0.1709 0.7587 0.073 Uiso 1 1 calc R
H47B H 0.9757 0.1698 0.7914 0.073 Uiso 1 1 calc R
H47C H 0.9062 0.2290 0.8138 0.073 Uiso 1 1 calc R
C48 C 1.0105(11) 0.1252(8) 0.9265(6) 0.031(3) Uani 1 1 d .
H48A H 1.0109 0.1672 0.9542 0.047 Uiso 1 1 calc R
H48B H 1.0724 0.1295 0.9086 0.047 Uiso 1 1 calc R
H48C H 1.0162 0.0822 0.9514 0.047 Uiso 1 1 calc R
C49 C 0.1187(12) 0.4111(8) 0.8410(7) 0.037(3) Uani 1 1 d .
H49A H 0.0458 0.3891 0.8377 0.044 Uiso 1 1 calc R
H49B H 0.1097 0.4609 0.8277 0.044 Uiso 1 1 calc R
C50 C 0.1883(11) 0.4103(7) 0.9086(7) 0.033(3) Uani 1 1 d .
H50A H 0.2618 0.4314 0.9121 0.040 Uiso 1 1 calc R
H50B H 0.1558 0.4386 0.9368 0.040 Uiso 1 1 calc R
C51 C 0.2589(11) 0.3328(7) 0.9920(6) 0.027(3) Uani 1 1 d .
H51A H 0.2298 0.3640 1.0199 0.033 Uiso 1 1 calc R
H51B H 0.3351 0.3493 0.9964 0.033 Uiso 1 1 calc R
C52 C 0.2563(11) 0.2587(8) 1.0119(6) 0.031(3) Uani 1 1 d .
H52A H 0.2967 0.2563 1.0576 0.037 Uiso 1 1 calc R
H52B H 0.1801 0.2415 1.0064 0.037 Uiso 1 1 calc R
C53 C 0.3085(12) 0.1415(7) 0.9932(7) 0.033(3) Uani 1 1 d .
H53A H 0.2366 0.1247 0.9971 0.040 Uiso 1 1 calc R
H53B H 0.3629 0.1379 1.0352 0.040 Uiso 1 1 calc R
C54 C 0.3389(11) 0.0965(7) 0.9438(7) 0.033(3) Uani 1 1 d .
H54A H 0.4058 0.1170 0.9357 0.040 Uiso 1 1 calc R
H54B H 0.3529 0.0476 0.9589 0.040 Uiso 1 1 calc R
C55 C 0.2665(11) 0.0456(7) 0.8402(7) 0.029(3) Uani 1 1 d .
H55A H 0.2694 -0.0033 0.8561 0.035 Uiso 1 1 calc R
H55B H 0.3359 0.0576 0.8305 0.035 Uiso 1 1 calc R
C56 C 0.1728(11) 0.0494(7) 0.7808(7) 0.032(3) Uani 1 1 d .
H56A H 0.1777 0.0125 0.7485 0.038 Uiso 1 1 calc R
H56B H 0.1028 0.0415 0.7909 0.038 Uiso 1 1 calc R
C57 C 0.1051(12) 0.1278(8) 0.6956(6) 0.034(3) Uani 1 1 d .
H57A H 0.0295 0.1267 0.6988 0.041 Uiso 1 1 calc R
H57B H 0.1110 0.0888 0.6654 0.041 Uiso 1 1 calc R
C58 C 0.1326(13) 0.1967(8) 0.6730(7) 0.038(3) Uani 1 1 d .
H58A H 0.2089 0.1982 0.6710 0.046 Uiso 1 1 calc R
H58B H 0.0846 0.2036 0.6295 0.046 Uiso 1 1 calc R
C59 C 0.1425(13) 0.3214(8) 0.6959(7) 0.037(3) Uani 1 1 d .
H59A H 0.1050 0.3259 0.6500 0.045 Uiso 1 1 calc R
H59B H 0.2218 0.3289 0.7022 0.045 Uiso 1 1 calc R
C60 C 0.1050(13) 0.3747(8) 0.7340(7) 0.036(3) Uani 1 1 d .
H60A H 0.1134 0.4227 0.7180 0.044 Uiso 1 1 calc R
H60B H 0.0270 0.3647 0.7302 0.044 Uiso 1 1 calc R
K1 K 0.6331(2) 0.27850(16) 0.28344(14) 0.0307(6) Uani 1 1 d .
K2 K 0.2425(2) 0.23526(14) 0.84235(12) 0.0220(5) Uani 1 1 d .
N1 N 1.1161(8) 0.1551(5) 0.4000(4) 0.018(2) Uani 1 1 d .
N2 N 1.1511(8) 0.3630(5) 0.4019(5) 0.018(2) Uani 1 1 d .
N3 N 1.1231(8) 0.2550(5) 0.2444(4) 0.0149(18) Uani 1 1 d .
N4 N 0.6505(7) 0.2332(6) 0.7175(5) 0.022(2) Uani 1 1 d .
N5 N 0.6944(8) 0.3415(6) 0.8812(5) 0.023(2) Uani 1 1 d .
N6 N 0.7664(8) 0.1436(5) 0.8810(4) 0.0179(19) Uani 1 1 d .
O1 O 0.6173(8) 0.2945(6) 0.4099(5) 0.038(2) Uani 1 1 d .
O2 O 0.6610(8) 0.4119(5) 0.3419(5) 0.036(2) Uani 1 1 d .
O3 O 0.6183(8) 0.4027(6) 0.2088(5) 0.038(2) Uani 1 1 d .
O4 O 0.6061(8) 0.2674(7) 0.1532(5) 0.050(3) Uani 1 1 d .
O5 O 0.5739(8) 0.1450(7) 0.2181(7) 0.057(4) Uani 1 1 d .
O6 O 0.6256(9) 0.1614(6) 0.3521(6) 0.050(3) Uani 1 1 d .
O7 O 0.1678(7) 0.3726(5) 0.8001(4) 0.030(2) Uani 1 1 d .
O8 O 0.1957(7) 0.3375(5) 0.9275(4) 0.028(2) Uani 1 1 d .
O9 O 0.3045(7) 0.2146(5) 0.9744(4) 0.029(2) Uani 1 1 d .
O10 O 0.2511(7) 0.0946(5) 0.8870(4) 0.029(2) Uani 1 1 d .
O11 O 0.1793(8) 0.1188(5) 0.7568(4) 0.030(2) Uani 1 1 d .
O12 O 0.1190(7) 0.2514(5) 0.7156(4) 0.030(2) Uani 1 1 d .
Se1 Se 0.88702(10) 0.26862(7) 0.31234(6) 0.0259(3) Uani 1 1 d .
Se2 Se 0.47783(10) 0.19345(7) 0.82909(7) 0.0298(3) Uani 1 1 d .
Si1 Si 1.2027(3) 0.09136(18) 0.38896(17) 0.0235(7) Uani 1 1 d .
Si2 Si 1.0313(3) 0.14063(18) 0.44826(16) 0.0233(7) Uani 1 1 d .
Si3 Si 1.0724(3) 0.43633(18) 0.38212(19) 0.0265(8) Uani 1 1 d .
Si4 Si 1.2662(3) 0.36517(18) 0.46729(16) 0.0239(7) Uani 1 1 d .
Si5 Si 1.0278(3) 0.2074(2) 0.18424(16) 0.0267(8) Uani 1 1 d .
Si6 Si 1.2282(3) 0.3029(2) 0.22695(16) 0.0250(7) Uani 1 1 d .
Si7 Si 0.5671(3) 0.1652(2) 0.66977(18) 0.0307(8) Uani 1 1 d .
Si8 Si 0.7058(3) 0.3008(2) 0.68243(17) 0.0272(8) Uani 1 1 d .
Si9 Si 0.5805(3) 0.3915(2) 0.8626(2) 0.0299(8) Uani 1 1 d .
Si10 Si 0.8090(3) 0.37114(18) 0.93959(17) 0.0231(7) Uani 1 1 d .
Si11 Si 0.7210(3) 0.0947(2) 0.93493(17) 0.0270(8) Uani 1 1 d .
Si12 Si 0.8809(3) 0.1187(2) 0.86018(17) 0.0258(7) Uani 1 1 d .
U1 U 1.09571(3) 0.25808(2) 0.344220(19) 0.01462(10) Uani 1 1 d .
U2 U 0.67196(3) 0.23322(2) 0.82534(2) 0.01909(11) Uani 1 1 d .

loop_
_atom_site_aniso_label
_atom_site_aniso_U_11
_atom_site_aniso_U_22
_atom_site_aniso_U_33
_atom_site_aniso_U_23
_atom_site_aniso_U_13
_atom_site_aniso_U_12
C1 0.020(6) 0.033(7) 0.032(7) -0.002(6) 0.002(5) 0.009(5)
C2 0.032(7) 0.025(7) 0.036(8) 0.012(6) -0.006(6) 0.008(6)
C3 0.036(7) 0.014(6) 0.040(8) -0.007(5) 0.006(6) -0.001(5)
C4 0.034(7) 0.036(8) 0.030(7) -0.002(6) 0.014(6) 0.001(6)
C5 0.045(8) 0.034(8) 0.017(6) 0.007(5) 0.004(6) -0.008(6)
C6 0.027(7) 0.034(8) 0.042(8) 0.009(6) 0.006(6) -0.014(6)
C7 0.033(8) 0.033(8) 0.050(9) 0.011(7) 0.004(7) 0.005(6)
C8 0.020(6) 0.043(9) 0.059(10) -0.023(7) 0.012(7) 0.000(6)
C9 0.043(9) 0.018(7) 0.076(12) -0.002(7) 0.005(8) -0.001(6)
C10 0.046(9) 0.038(9) 0.040(9) -0.019(7) -0.010(7) -0.005(7)
C11 0.066(11) 0.049(10) 0.016(6) -0.008(6) 0.008(7) -0.024(8)
C12 0.024(7) 0.041(8) 0.029(7) -0.012(6) 0.010(5) -0.012(6)
C13 0.043(8) 0.022(7) 0.038(8) -0.006(6) 0.022(7) -0.007(6)
C14 0.038(8) 0.071(12) 0.026(7) 0.018(8) -0.005(6) -0.005(8)
C15 0.077(13) 0.055(11) 0.039(9) -0.017(8) 0.034(9) -0.028(10)
C16 0.043(9) 0.038(8) 0.038(8) 0.008(7) 0.018(7) -0.008(7)
C17 0.030(8) 0.079(13) 0.044(9) 0.007(9) 0.021(7) 0.001(8)
C18 0.043(9) 0.058(10) 0.036(8) -0.015(7) 0.017(7) -0.025(8)
C19 0.063(11) 0.054(10) 0.021(7) -0.016(7) 0.012(7) -0.023(9)
C20 0.045(9) 0.049(10) 0.035(8) -0.013(7) 0.016(7) -0.009(7)
C21 0.049(10) 0.037(9) 0.043(9) -0.005(7) 0.005(7) -0.002(7)
C22 0.039(8) 0.039(9) 0.043(9) 0.001(7) 0.009(7) 0.003(7)
C23 0.045(9) 0.078(13) 0.029(8) 0.007(8) 0.011(7) 0.008(9)
C24 0.043(9) 0.080(13) 0.029(8) -0.010(8) 0.011(7) 0.005(9)
C25 0.035(9) 0.101(15) 0.035(9) -0.028(9) 0.013(7) 0.018(9)
C26 0.038(9) 0.070(13) 0.091(15) -0.045(12) 0.016(10) 0.009(9)
C27 0.033(9) 0.044(10) 0.115(18) -0.033(11) 0.016(10) -0.005(8)
C28 0.040(10) 0.042(11) 0.13(2) -0.013(12) 0.025(12) 0.000(8)
C29 0.060(12) 0.042(10) 0.068(13) 0.014(9) 0.013(10) -0.008(9)
C30 0.049(10) 0.085(15) 0.041(10) 0.021(10) 0.010(8) -0.004(10)
C31 0.063(11) 0.024(8) 0.049(10) -0.005(7) 0.010(8) -0.013(7)
C32 0.027(8) 0.068(12) 0.045(9) 0.006(8) 0.004(7) -0.008(8)
C33 0.040(9) 0.053(10) 0.036(8) 0.001(7) 0.005(7) -0.005(7)
C34 0.029(7) 0.047(9) 0.029(7) 0.020(6) 0.003(6) -0.005(6)
C35 0.030(7) 0.036(8) 0.037(8) 0.006(6) 0.010(6) -0.015(6)
C36 0.026(7) 0.065(11) 0.025(7) 0.005(7) 0.005(6) -0.008(7)
C37 0.032(7) 0.025(7) 0.048(9) 0.006(6) -0.006(7) 0.001(6)
C38 0.024(7) 0.051(10) 0.059(10) 0.002(8) 0.021(7) 0.010(7)
C39 0.036(8) 0.028(8) 0.063(11) 0.004(7) -0.002(8) 0.008(6)
C40 0.029(7) 0.031(7) 0.036(8) 0.000(6) 0.004(6) -0.004(6)
C41 0.048(9) 0.033(8) 0.030(7) 0.002(6) 0.009(7) 0.005(7)
C42 0.022(7) 0.045(9) 0.042(8) -0.002(7) 0.007(6) 0.007(6)
C43 0.044(9) 0.061(11) 0.025(7) -0.010(7) 0.009(6) -0.016(8)
C44 0.022(6) 0.038(8) 0.042(8) 0.020(7) 0.001(6) -0.005(6)
C45 0.028(8) 0.080(13) 0.046(10) 0.039(9) -0.002(7) -0.001(8)
C46 0.041(9) 0.049(10) 0.053(10) -0.027(8) -0.001(8) 0.013(8)
C47 0.032(8) 0.082(13) 0.039(9) 0.023(9) 0.019(7) 0.016(8)
C48 0.030(7) 0.036(8) 0.027(7) -0.004(6) 0.007(6) 0.009(6)
C49 0.034(8) 0.028(7) 0.045(9) -0.004(6) 0.005(7) 0.008(6)
C50 0.032(7) 0.023(7) 0.050(9) -0.005(6) 0.020(7) 0.005(6)
C51 0.028(7) 0.033(7) 0.020(6) -0.009(5) 0.008(5) -0.002(5)
C52 0.030(7) 0.047(8) 0.015(6) -0.004(6) 0.006(5) -0.014(6)
C53 0.035(7) 0.035(8) 0.029(7) 0.014(6) 0.005(6) -0.002(6)
C54 0.028(7) 0.029(7) 0.037(8) 0.013(6) -0.002(6) 0.000(6)
C55 0.029(7) 0.017(6) 0.042(8) 0.000(5) 0.013(6) 0.000(5)
C56 0.033(7) 0.023(7) 0.043(8) -0.008(6) 0.017(6) -0.006(6)
C57 0.036(8) 0.040(8) 0.024(7) -0.007(6) 0.006(6) 0.002(6)
C58 0.050(9) 0.038(8) 0.024(7) 0.000(6) 0.006(6) 0.003(7)
C59 0.038(8) 0.039(8) 0.034(8) 0.009(6) 0.008(6) -0.001(7)
C60 0.046(9) 0.027(7) 0.030(7) 0.009(6) -0.003(6) 0.006(6)
K1 0.0205(13) 0.0383(16) 0.0312(15) -0.0130(12) 0.0057(11) -0.0005(12)
K2 0.0237(13) 0.0215(13) 0.0196(12) -0.0008(10) 0.0042(10) 0.0021(10)
N1 0.021(5) 0.017(5) 0.015(5) -0.002(4) 0.005(4) -0.003(4)
N2 0.020(5) 0.010(4) 0.027(5) -0.003(4) 0.009(4) 0.003(4)
N3 0.022(5) 0.007(4) 0.018(5) -0.003(3) 0.010(4) 0.000(4)
N4 0.009(4) 0.029(6) 0.028(5) -0.005(4) 0.007(4) -0.001(4)
N5 0.022(5) 0.026(6) 0.027(5) 0.004(4) 0.014(4) 0.000(4)
N6 0.019(5) 0.013(5) 0.018(5) 0.000(4) 0.001(4) 0.001(4)
O1 0.036(6) 0.041(6) 0.038(6) -0.008(5) 0.012(5) -0.007(5)
O2 0.035(5) 0.039(6) 0.033(5) -0.008(4) 0.009(4) 0.000(4)
O3 0.029(5) 0.051(6) 0.035(5) 0.003(5) 0.009(4) 0.009(5)
O4 0.023(5) 0.085(9) 0.034(6) -0.024(6) -0.003(4) 0.007(5)
O5 0.020(5) 0.056(8) 0.089(10) -0.036(7) 0.007(6) 0.008(5)
O6 0.032(6) 0.040(6) 0.078(9) 0.008(6) 0.016(6) 0.003(5)
O7 0.030(5) 0.025(5) 0.034(5) 0.003(4) 0.005(4) 0.008(4)
O8 0.031(5) 0.027(5) 0.028(5) -0.003(4) 0.012(4) 0.004(4)
O9 0.030(5) 0.033(5) 0.027(5) 0.005(4) 0.012(4) -0.003(4)
O10 0.023(5) 0.026(5) 0.038(5) 0.004(4) 0.008(4) 0.000(4)
O11 0.040(5) 0.022(5) 0.022(4) -0.002(4) 0.002(4) -0.002(4)
O12 0.031(5) 0.035(5) 0.024(5) -0.001(4) 0.010(4) -0.005(4)
Se1 0.0151(5) 0.0289(7) 0.0322(7) -0.0014(5) 0.0044(5) 0.0023(5)
Se2 0.0207(6) 0.0286(7) 0.0433(8) 0.0085(6) 0.0136(6) 0.0000(5)
Si1 0.0230(17) 0.0179(16) 0.0259(17) 0.0031(13) 0.0002(14) 0.0041(13)
Si2 0.0252(17) 0.0217(17) 0.0212(16) 0.0031(13) 0.0040(14) -0.0053(14)
Si3 0.0233(17) 0.0159(16) 0.040(2) -0.0044(14) 0.0082(15) 0.0014(13)
Si4 0.0243(17) 0.0197(17) 0.0234(17) -0.0043(13) 0.0003(14) -0.0008(13)
Si5 0.0324(19) 0.0286(19) 0.0183(16) 0.0010(14) 0.0069(14) -0.0086(15)
Si6 0.0223(17) 0.033(2) 0.0205(16) -0.0008(14) 0.0088(14) -0.0046(14)
Si7 0.0255(18) 0.036(2) 0.0261(18) 0.0019(16) 0.0006(15) -0.0086(16)
Si8 0.0201(17) 0.038(2) 0.0205(17) 0.0077(15) 0.0015(14) -0.0082(15)
Si9 0.0221(17) 0.0236(18) 0.044(2) 0.0046(16) 0.0084(16) 0.0046(14)
Si10 0.0241(17) 0.0169(16) 0.0281(18) -0.0008(13) 0.0067(14) 0.0033(13)
Si11 0.0222(17) 0.032(2) 0.0244(17) 0.0089(15) 0.0023(14) -0.0050(15)
Si12 0.0253(17) 0.0273(18) 0.0255(18) -0.0022(14) 0.0075(14) 0.0089(14)
U1 0.01376(19) 0.0149(2) 0.0150(2) 0.00000(15) 0.00385(15) -0.00005(15)
U2 0.0164(2) 0.0203(2) 0.0203(2) 0.00347(17) 0.00484(17) -0.00108(17)

loop_
_atom_type_symbol
_atom_type_description
_atom_type_scat_dispersion_real
_atom_type_scat_dispersion_imag
_atom_type_scat_source
C C 0.0033 0.0016 'International Tables Vol C Tables 4.2.6.8 and 6.1.1.4'
H H 0.0000 0.0000 'International Tables Vol C Tables 4.2.6.8 and 6.1.1.4'
N N 0.0061 0.0033 'International Tables Vol C Tables 4.2.6.8 and 6.1.1.4'
O O 0.0106 0.0060 'International Tables Vol C Tables 4.2.6.8 and 6.1.1.4'
Si Si 0.0817 0.0704 'International Tables Vol C Tables 4.2.6.8 and 6.1.1.4'
K K 0.2009 0.2494 'International Tables Vol C Tables 4.2.6.8 and 6.1.1.4'
Se Se -0.0929 2.2259 'International Tables Vol C Tables 4.2.6.8 and 6.1.1.4'
U U -9.6767 9.6646 'International Tables Vol C Tables 4.2.6.8 and 6.1.1.4'

loop_
_geom_angle_atom_site_label_1
_geom_angle_atom_site_label_2
_geom_angle_atom_site_label_3
_geom_angle
Si1 C1 H1A 109.5
Si1 C1 H1B 109.5
H1A C1 H1B 109.5
Si1 C1 H1C 109.5
H1A C1 H1C 109.5
H1B C1 H1C 109.5
Si1 C2 H2A 109.5
Si1 C2 H2B 109.5
H2A C2 H2B 109.5
Si1 C2 H2C 109.5
H2A C2 H2C 109.5
H2B C2 H2C 109.5
Si1 C3 H3A 109.5
Si1 C3 H3B 109.5
H3A C3 H3B 109.5
Si1 C3 H3C 109.5
H3A C3 H3C 109.5
H3B C3 H3C 109.5
Si2 C4 H4A 109.5
Si2 C4 H4B 109.5
H4A C4 H4B 109.5
Si2 C4 H4C 109.5
H4A C4 H4C 109.5
H4B C4 H4C 109.5
Si2 C5 H5A 109.5
Si2 C5 H5B 109.5
H5A C5 H5B 109.5
Si2 C5 H5C 109.5
H5A C5 H5C 109.5
H5B C5 H5C 109.5
Si2 C6 H6A 109.5
Si2 C6 H6B 109.5
H6A C6 H6B 109.5
Si2 C6 H6C 109.5
H6A C6 H6C 109.5
H6B C6 H6C 109.5
Si3 C7 H7A 109.5
Si3 C7 H7B 109.5
H7A C7 H7B 109.5
Si3 C7 H7C 109.5
H7A C7 H7C 109.5
H7B C7 H7C 109.5
Si3 C8 H8A 109.5
Si3 C8 H8B 109.5
H8A C8 H8B 109.5
Si3 C8 H8C 109.5
H8A C8 H8C 109.5
H8B C8 H8C 109.5
Si3 C9 H9A 109.5
Si3 C9 H9B 109.5
H9A C9 H9B 109.5
Si3 C9 H9C 109.5
H9A C9 H9C 109.5
H9B C9 H9C 109.5
Si4 C10 H10A 109.5
Si4 C10 H10B 109.5
H10A C10 H10B 109.5
Si4 C10 H10C 109.5
H10A C10 H10C 109.5
H10B C10 H10C 109.5
Si4 C11 H11A 109.5
Si4 C11 H11B 109.5
H11A C11 H11B 109.5
Si4 C11 H11C 109.5
H11A C11 H11C 109.5
H11B C11 H11C 109.5
Si4 C12 H12A 109.5
Si4 C12 H12B 109.5
H12A C12 H12B 109.5
Si4 C12 H12C 109.5
H12A C12 H12C 109.5
H12B C12 H12C 109.5
Si5 C13 H13A 109.5
Si5 C13 H13B 109.5
H13A C13 H13B 109.5
Si5 C13 H13C 109.5
H13A C13 H13C 109.5
H13B C13 H13C 109.5
Si5 C14 H14A 109.5
Si5 C14 H14B 109.5
H14A C14 H14B 109.5
Si5 C14 H14C 109.5
H14A C14 H14C 109.5
H14B C14 H14C 109.5
Si5 C15 H15A 109.5
Si5 C15 H15B 109.5
H15A C15 H15B 109.5
Si5 C15 H15C 109.5
H15A C15 H15C 109.5
H15B C15 H15C 109.5
Si6 C16 H16A 109.5
Si6 C16 H16B 109.5
H16A C16 H16B 109.5
Si6 C16 H16C 109.5
H16A C16 H16C 109.5
H16B C16 H16C 109.5
Si6 C17 H17A 109.5
Si6 C17 H17B 109.5
H17A C17 H17B 109.5
Si6 C17 H17C 109.5
H17A C17 H17C 109.5
H17B C17 H17C 109.5
Si6 C18 H18A 109.5
Si6 C18 H18B 109.5
H18A C18 H18B 109.5
Si6 C18 H18C 109.5
H18A C18 H18C 109.5
H18B C18 H18C 109.5
O1 C19 C20 108.0(12)
O1 C19 H19A 110.1
C20 C19 H19A 110.1
O1 C19 H19B 110.1
C20 C19 H19B 110.1
H19A C19 H19B 108.4
O2 C20 C19 110.6(13)
O2 C20 H20A 109.5
C19 C20 H20A 109.5
O2 C20 H20B 109.5
C19 C20 H20B 109.5
H20A C20 H20B 108.1
O2 C21 C22 108.5(13)
O2 C21 H21A 110.0
C22 C21 H21A 110.0
O2 C21 H21B 110.0
C22 C21 H21B 110.0
H21A C21 H21B 108.4
O3 C22 C21 108.0(13)
O3 C22 H22A 110.1
C21 C22 H22A 110.1
O3 C22 H22B 110.1
C21 C22 H22B 110.1
H22A C22 H22B 108.4
O3 C23 C24 108.3(14)
O3 C23 H23A 110.0
C24 C23 H23A 110.0
O3 C23 H23B 110.0
C24 C23 H23B 110.0
H23A C23 H23B 108.4
O4 C24 C23 109.3(14)
O4 C24 H24A 109.8
C23 C24 H24A 109.8
O4 C24 H24B 109.8
C23 C24 H24B 109.8
H24A C24 H24B 108.3
O4 C25 C26 107.8(14)
O4 C25 H25A 110.2
C26 C25 H25A 110.2
O4 C25 H25B 110.2
C26 C25 H25B 110.2
H25A C25 H25B 108.5
O5 C26 C25 109.3(13)
O5 C26 H26A 109.8
C25 C26 H26A 109.8
O5 C26 H26B 109.8
C25 C26 H26B 109.8
H26A C26 H26B 108.3
O5 C27 C28 109.9(15)
O5 C27 H27A 109.7
C28 C27 H27A 109.7
O5 C27 H27B 109.7
C28 C27 H27B 109.7
H27A C27 H27B 108.2
O6 C28 C27 110.0(16)
O6 C28 H28A 109.7
C27 C28 H28A 109.7
O6 C28 H28B 109.7
C27 C28 H28B 109.7
H28A C28 H28B 108.2
O6 C29 C30 108.5(14)
O6 C29 H29A 110.0
C30 C29 H29A 110.0
O6 C29 H29B 110.0
C30 C29 H29B 110.0
H29A C29 H29B 108.4
O1 C30 C29 110.5(14)
O1 C30 H30A 109.6
C29 C30 H30A 109.6
O1 C30 H30B 109.6
C29 C30 H30B 109.6
H30A C30 H30B 108.1
Si7 C31 H31A 109.5
Si7 C31 H31B 109.5
H31A C31 H31B 109.5
Si7 C31 H31C 109.5
H31A C31 H31C 109.5
H31B C31 H31C 109.5
Si7 C32 H32A 109.5
Si7 C32 H32B 109.5
H32A C32 H32B 109.5
Si7 C32 H32C 109.5
H32A C32 H32C 109.5
H32B C32 H32C 109.5
Si7 C33 H33A 109.5
Si7 C33 H33B 109.5
H33A C33 H33B 109.5
Si7 C33 H33C 109.5
H33A C33 H33C 109.5
H33B C33 H33C 109.5
Si8 C34 H34A 109.5
Si8 C34 H34B 109.5
H34A C34 H34B 109.5
Si8 C34 H34C 109.5
H34A C34 H34C 109.5
H34B C34 H34C 109.5
Si8 C35 H35A 109.5
Si8 C35 H35B 109.5
H35A C35 H35B 109.5
Si8 C35 H35C 109.5
H35A C35 H35C 109.5
H35B C35 H35C 109.5
Si8 C36 H36A 109.5
Si8 C36 H36B 109.5
H36A C36 H36B 109.5
Si8 C36 H36C 109.5
H36A C36 H36C 109.5
H36B C36 H36C 109.5
Si9 C37 H37A 109.5
Si9 C37 H37B 109.5
H37A C37 H37B 109.5
Si9 C37 H37C 109.5
H37A C37 H37C 109.5
H37B C37 H37C 109.5
Si9 C38 H38A 109.5
Si9 C38 H38B 109.5
H38A C38 H38B 109.5
Si9 C38 H38C 109.5
H38A C38 H38C 109.5
H38B C38 H38C 109.5
Si9 C39 H39A 109.5
Si9 C39 H39B 109.5
H39A C39 H39B 109.5
Si9 C39 H39C 109.5
H39A C39 H39C 109.5
H39B C39 H39C 109.5
Si10 C40 H40A 109.5
Si10 C40 H40B 109.5
H40A C40 H40B 109.5
Si10 C40 H40C 109.5
H40A C40 H40C 109.5
H40B C40 H40C 109.5
Si10 C41 H41A 109.5
Si10 C41 H41B 109.5
H41A C41 H41B 109.5
Si10 C41 H41C 109.5
H41A C41 H41C 109.5
H41B C41 H41C 109.5
Si10 C42 H42A 109.5
Si10 C42 H42B 109.5
H42A C42 H42B 109.5
Si10 C42 H42C 109.5
H42A C42 H42C 109.5
H42B C42 H42C 109.5
Si11 C43 H43A 109.5
Si11 C43 H43B 109.5
H43A C43 H43B 109.5
Si11 C43 H43C 109.5
H43A C43 H43C 109.5
H43B C43 H43C 109.5
Si11 C44 H44A 109.5
Si11 C44 H44B 109.5
H44A C44 H44B 109.5
Si11 C44 H44C 109.5
H44A C44 H44C 109.5
H44B C44 H44C 109.5
Si11 C45 H45A 109.5
Si11 C45 H45B 109.5
H45A C45 H45B 109.5
Si11 C45 H45C 109.5
H45A C45 H45C 109.5
H45B C45 H45C 109.5
Si12 C46 H46A 109.5
Si12 C46 H46B 109.5
H46A C46 H46B 109.5
Si12 C46 H46C 109.5
H46A C46 H46C 109.5
H46B C46 H46C 109.5
Si12 C47 H47A 109.5
Si12 C47 H47B 109.5
H47A C47 H47B 109.5
Si12 C47 H47C 109.5
H47A C47 H47C 109.5
H47B C47 H47C 109.5
Si12 C48 H48A 109.5
Si12 C48 H48B 109.5
H48A C48 H48B 109.5
Si12 C48 H48C 109.5
H48A C48 H48C 109.5
H48B C48 H48C 109.5
O7 C49 C50 110.0(11)
O7 C49 H49A 109.7
C50 C49 H49A 109.7
O7 C49 H49B 109.7
C50 C49 H49B 109.7
H49A C49 H49B 108.2
O8 C50 C49 108.3(11)
O8 C50 H50A 110.0
C49 C50 H50A 110.0
O8 C50 H50B 110.0
C49 C50 H50B 110.0
H50A C50 H50B 108.4
O8 C51 C52 110.2(10)
O8 C51 H51A 109.6
C52 C51 H51A 109.6
O8 C51 H51B 109.6
C52 C51 H51B 109.6
H51A C51 H51B 108.1
O9 C52 C51 109.5(10)
O9 C52 H52A 109.8
C51 C52 H52A 109.8
O9 C52 H52B 109.8
C51 C52 H52B 109.8
H52A C52 H52B 108.2
O9 C53 C54 108.8(11)
O9 C53 H53A 109.9
C54 C53 H53A 109.9
O9 C53 H53B 109.9
C54 C53 H53B 109.9
H53A C53 H53B 108.3
O10 C54 C53 108.0(11)
O10 C54 H54A 110.1
C53 C54 H54A 110.1
O10 C54 H54B 110.1
C53 C54 H54B 110.1
H54A C54 H54B 108.4
O10 C55 C56 108.4(10)
O10 C55 H55A 110.0
C56 C55 H55A 110.0
O10 C55 H55B 110.0
C56 C55 H55B 110.0
H55A C55 H55B 108.4
O11 C56 C55 107.2(10)
O11 C56 H56A 110.3
C55 C56 H56A 110.3
O11 C56 H56B 110.3
C55 C56 H56B 110.3
H56A C56 H56B 108.5
O11 C57 C58 107.9(11)
O11 C57 H57A 110.1
C58 C57 H57A 110.1
O11 C57 H57B 110.1
C58 C57 H57B 110.1
H57A C57 H57B 108.4
O12 C58 C57 108.7(12)
O12 C58 H58A 109.9
C57 C58 H58A 109.9
O12 C58 H58B 109.9
C57 C58 H58B 109.9
H58A C58 H58B 108.3
O12 C59 C60 108.7(12)
O12 C59 H59A 109.9
C60 C59 H59A 109.9
O12 C59 H59B 109.9
C60 C59 H59B 109.9
H59A C59 H59B 108.3
O7 C60 C59 109.6(11)
O7 C60 H60A 109.7
C59 C60 H60A 109.7
O7 C60 H60B 109.7
C59 C60 H60B 109.7
H60A C60 H60B 108.2
O6 K1 O2 120.2(4)
O6 K1 O4 121.4(4)
O2 K1 O4 118.4(4)
O6 K1 O5 61.2(4)
O2 K1 O5 172.2(3)
O4 K1 O5 60.5(4)
O6 K1 O1 60.3(4)
O2 K1 O1 60.7(3)
O4 K1 O1 168.9(3)
O5 K1 O1 118.7(4)
O6 K1 O3 174.3(3)
O2 K1 O3 59.9(3)
O4 K1 O3 58.7(4)
O5 K1 O3 117.9(4)
O1 K1 O3 118.4(3)
O6 K1 Se1 90.0(2)
O2 K1 Se1 90.5(2)
O4 K1 Se1 91.4(2)
O5 K1 Se1 97.3(2)
O1 K1 Se1 99.6(2)
O3 K1 Se1 95.7(2)
O11 K2 O9 119.9(3)
O11 K2 O12 58.7(3)
O9 K2 O12 163.0(3)
O11 K2 O8 150.6(3)
O9 K2 O8 59.8(3)
O12 K2 O8 112.2(3)
O11 K2 O10 59.5(3)
O9 K2 O10 60.5(3)
O12 K2 O10 116.3(3)
O8 K2 O10 113.5(3)
O11 K2 O7 118.3(3)
O9 K2 O7 117.7(3)
O12 K2 O7 59.6(3)
O8 K2 O7 58.9(3)
O10 K2 O7 162.6(3)
O11 K2 Se2 80.4(2)
O9 K2 Se2 92.4(2)
O12 K2 Se2 103.6(2)
O8 K2 Se2 128.2(2)
O10 K2 Se2 79.86(19)
O7 K2 Se2 117.3(2)
Si1 N1 Si2 121.1(6)
Si1 N1 U1 121.6(5)
Si2 N1 U1 117.0(5)
Si3 N2 Si4 122.0(6)
Si3 N2 U1 118.9(5)
Si4 N2 U1 119.0(5)
Si5 N3 Si6 119.7(5)
Si5 N3 U1 117.3(5)
Si6 N3 U1 122.9(5)
Si8 N4 Si7 119.9(6)
Si8 N4 U2 122.2(5)
Si7 N4 U2 117.7(5)
Si10 N5 Si9 120.5(6)
Si10 N5 U2 125.4(5)
Si9 N5 U2 114.0(5)
Si11 N6 Si12 119.7(6)
Si11 N6 U2 123.3(5)
Si12 N6 U2 116.7(5)
C30 O1 C19 112.3(13)
C30 O1 K1 109.3(10)
C19 O1 K1 112.0(8)
C20 O2 C21 113.2(12)
C20 O2 K1 116.6(9)
C21 O2 K1 119.4(8)
C22 O3 C23 112.1(12)
C22 O3 K1 108.1(8)
C23 O3 K1 112.9(10)
C25 O4 C24 113.0(13)
C25 O4 K1 116.3(11)
C24 O4 K1 118.3(9)
C26 O5 C27 113.5(14)
C26 O5 K1 111.6(11)
C27 O5 K1 108.8(10)
C29 O6 C28 114.5(15)
C29 O6 K1 119.9(10)
C28 O6 K1 118.3(13)
C49 O7 C60 111.5(10)
C49 O7 K2 115.5(8)
C60 O7 K2 115.6(7)
C51 O8 C50 111.4(10)
C51 O8 K2 114.1(7)
C50 O8 K2 117.5(7)
C52 O9 C53 112.4(10)
C52 O9 K2 116.4(7)
C53 O9 K2 116.2(7)
C55 O10 C54 112.0(10)
C55 O10 K2 110.5(7)
C54 O10 K2 105.8(7)
C57 O11 C56 114.2(10)
C57 O11 K2 119.4(8)
C56 O11 K2 119.2(7)
C58 O12 C59 112.2(11)
C58 O12 K2 113.3(8)
C59 O12 K2 109.3(8)
U1 Se1 K1 175.92(8)
U2 Se2 K2 149.20(7)
N1 Si1 C1 110.4(5)
N1 Si1 C3 112.1(6)
C1 Si1 C3 107.4(6)
N1 Si1 C2 115.4(6)
C1 Si1 C2 104.2(6)
C3 Si1 C2 106.8(6)
N1 Si2 C6 112.4(6)
N1 Si2 C4 111.0(6)
C6 Si2 C4 108.7(7)
N1 Si2 C5 112.4(6)
C6 Si2 C5 107.0(6)
C4 Si2 C5 105.0(6)
N2 Si3 C8 113.2(7)
N2 Si3 C7 108.9(6)
C8 Si3 C7 110.8(7)
N2 Si3 C9 114.0(6)
C8 Si3 C9 104.2(7)
C7 Si3 C9 105.4(8)
N2 Si4 C12 115.7(6)
N2 Si4 C11 112.7(6)
C12 Si4 C11 105.9(6)
N2 Si4 C10 107.4(5)
C12 Si4 C10 106.2(7)
C11 Si4 C10 108.6(8)
N3 Si5 C14 111.9(7)
N3 Si5 C13 112.0(6)
C14 Si5 C13 108.7(7)
N3 Si5 C15 112.0(7)
C14 Si5 C15 107.5(8)
C13 Si5 C15 104.4(7)
N3 Si6 C16 111.3(6)
N3 Si6 C17 114.8(6)
C16 Si6 C17 106.5(7)
N3 Si6 C18 112.6(6)
C16 Si6 C18 106.8(8)
C17 Si6 C18 104.2(8)
N4 Si7 C31 109.9(6)
N4 Si7 C33 114.2(6)
C31 Si7 C33 105.0(8)
N4 Si7 C32 111.2(7)
C31 Si7 C32 109.8(8)
C33 Si7 C32 106.5(8)
N4 Si8 C35 109.7(6)
N4 Si8 C36 114.2(6)
C35 Si8 C36 105.0(7)
N4 Si8 C34 112.1(6)
C35 Si8 C34 107.9(7)
C36 Si8 C34 107.4(7)
N5 Si9 C37 112.1(6)
N5 Si9 C39 113.4(6)
C37 Si9 C39 103.5(7)
N5 Si9 C38 111.8(6)
C37 Si9 C38 109.0(7)
C39 Si9 C38 106.6(8)
N5 Si10 C40 114.8(6)
N5 Si10 C41 111.6(6)
C40 Si10 C41 106.7(7)
N5 Si10 C42 110.3(6)
C40 Si10 C42 105.8(7)
C41 Si10 C42 107.2(7)
N6 Si11 C43 111.2(6)
N6 Si11 C44 113.6(6)
C43 Si11 C44 109.4(7)
N6 Si11 C45 113.3(6)
C43 Si11 C45 103.2(8)
C44 Si11 C45 105.5(7)
N6 Si12 C46 112.9(7)
N6 Si12 C48 115.3(5)
C46 Si12 C48 107.2(7)
N6 Si12 C47 109.4(6)
C46 Si12 C47 106.4(9)
C48 Si12 C47 104.9(7)
N2 U1 N1 117.1(3)
N2 U1 N3 114.7(3)
N1 U1 N3 118.2(3)
N2 U1 Se1 100.5(2)
N1 U1 Se1 101.7(2)
N3 U1 Se1 99.7(2)
N6 U2 N4 117.6(3)
N6 U2 N5 114.6(4)
N4 U2 N5 118.3(4)
N6 U2 Se2 99.0(2)
N4 U2 Se2 101.7(2)
N5 U2 Se2 100.3(2)

loop_
_geom_bond_atom_site_label_1
_geom_bond_atom_site_label_2
_geom_bond_distance
C1 Si1 1.873(14)
C1 H1A 0.9800
C1 H1B 0.9800
C1 H1C 0.9800
C2 Si1 1.893(13)
C2 H2A 0.9800
C2 H2B 0.9800
C2 H2C 0.9800
C3 Si1 1.880(13)
C3 H3A 0.9800
C3 H3B 0.9800
C3 H3C 0.9800
C4 Si2 1.881(14)
C4 H4A 0.9800
C4 H4B 0.9800
C4 H4C 0.9800
C5 Si2 1.887(13)
C5 H5A 0.9800
C5 H5B 0.9800
C5 H5C 0.9800
C6 Si2 1.869(13)
C6 H6A 0.9800
C6 H6B 0.9800
C6 H6C 0.9800
C7 Si3 1.876(16)
C7 H7A 0.9800
C7 H7B 0.9800
C7 H7C 0.9800
C8 Si3 1.854(14)
C8 H8A 0.9800
C8 H8B 0.9800
C8 H8C 0.9800
C9 Si3 1.883(15)
C9 H9A 0.9800
C9 H9B 0.9800
C9 H9C 0.9800
C10 Si4 1.899(16)
C10 H10A 0.9800
C10 H10B 0.9800
C10 H10C 0.9800
C11 Si4 1.894(14)
C11 H11A 0.9800
C11 H11B 0.9800
C11 H11C 0.9800
C12 Si4 1.855(13)
C12 H12A 0.9800
C12 H12B 0.9800
C12 H12C 0.9800
C13 Si5 1.875(13)
C13 H13A 0.9800
C13 H13B 0.9800
C13 H13C 0.9800
C14 Si5 1.866(16)
C14 H14A 0.9800
C14 H14B 0.9800
C14 H14C 0.9800
C15 Si5 1.891(16)
C15 H15A 0.9800
C15 H15B 0.9800
C15 H15C 0.9800
C16 Si6 1.851(15)
C16 H16A 0.9800
C16 H16B 0.9800
C16 H16C 0.9800
C17 Si6 1.874(16)
C17 H17A 0.9800
C17 H17B 0.9800
C17 H17C 0.9800
C18 Si6 1.873(15)
C18 H18A 0.9800
C18 H18B 0.9800
C18 H18C 0.9800
C19 O1 1.457(17)
C19 C20 1.48(2)
C19 H19A 0.9900
C19 H19B 0.9900
C20 O2 1.384(17)
C20 H20A 0.9900
C20 H20B 0.9900
C21 O2 1.397(19)
C21 C22 1.51(2)
C21 H21A 0.9900
C21 H21B 0.9900
C22 O3 1.406(18)
C22 H22A 0.9900
C22 H22B 0.9900
C23 O3 1.414(18)
C23 C24 1.45(2)
C23 H23A 0.9900
C23 H23B 0.9900
C24 O4 1.42(2)
C24 H24A 0.9900
C24 H24B 0.9900
C25 O4 1.40(2)
C25 C26 1.50(3)
C25 H25A 0.9900
C25 H25B 0.9900
C26 O5 1.41(2)
C26 H26A 0.9900
C26 H26B 0.9900
C27 O5 1.42(2)
C27 C28 1.47(3)
C27 H27A 0.9900
C27 H27B 0.9900
C28 O6 1.42(2)
C28 H28A 0.9900
C28 H28B 0.9900
C29 O6 1.40(2)
C29 C30 1.50(3)
C29 H29A 0.9900
C29 H29B 0.9900
C30 O1 1.39(2)
C30 H30A 0.9900
C30 H30B 0.9900
C31 Si7 1.849(16)
C31 H31A 0.9800
C31 H31B 0.9800
C31 H31C 0.9800
C32 Si7 1.862(16)
C32 H32A 0.9800
C32 H32B 0.9800
C32 H32C 0.9800
C33 Si7 1.858(16)
C33 H33A 0.9800
C33 H33B 0.9800
C33 H33C 0.9800
C34 Si8 1.902(14)
C34 H34A 0.9800
C34 H34B 0.9800
C34 H34C 0.9800
C35 Si8 1.870(14)
C35 H35A 0.9800
C35 H35B 0.9800
C35 H35C 0.9800
C36 Si8 1.876(15)
C36 H36A 0.9800
C36 H36B 0.9800
C36 H36C 0.9800
C37 Si9 1.870(15)
C37 H37A 0.9800
C37 H37B 0.9800
C37 H37C 0.9800
C38 Si9 1.890(15)
C38 H38A 0.9800
C38 H38B 0.9800
C38 H38C 0.9800
C39 Si9 1.872(15)
C39 H39A 0.9800
C39 H39B 0.9800
C39 H39C 0.9800
C40 Si10 1.888(14)
C40 H40A 0.9800
C40 H40B 0.9800
C40 H40C 0.9800
C41 Si10 1.895(15)
C41 H41A 0.9800
C41 H41B 0.9800
C41 H41C 0.9800
C42 Si10 1.907(14)
C42 H42A 0.9800
C42 H42B 0.9800
C42 H42C 0.9800
C43 Si11 1.859(16)
C43 H43A 0.9800
C43 H43B 0.9800
C43 H43C 0.9800
C44 Si11 1.870(14)
C44 H44A 0.9800
C44 H44B 0.9800
C44 H44C 0.9800
C45 Si11 1.877(15)
C45 H45A 0.9800
C45 H45B 0.9800
C45 H45C 0.9800
C46 Si12 1.844(15)
C46 H46A 0.9800
C46 H46B 0.9800
C46 H46C 0.9800
C47 Si12 1.868(16)
C47 H47A 0.9800
C47 H47B 0.9800
C47 H47C 0.9800
C48 Si12 1.869(13)
C48 H48A 0.9800
C48 H48B 0.9800
C48 H48C 0.9800
C49 O7 1.425(17)
C49 C50 1.49(2)
C49 H49A 0.9900
C49 H49B 0.9900
C50 O8 1.438(16)
C50 H50A 0.9900
C50 H50B 0.9900
C51 O8 1.420(15)
C51 C52 1.472(19)
C51 H51A 0.9900
C51 H51B 0.9900
C52 O9 1.422(16)
C52 H52A 0.9900
C52 H52B 0.9900
C53 O9 1.443(16)
C53 C54 1.50(2)
C53 H53A 0.9900
C53 H53B 0.9900
C54 O10 1.421(16)
C54 H54A 0.9900
C54 H54B 0.9900
C55 O10 1.416(15)
C55 C56 1.505(19)
C55 H55A 0.9900
C55 H55B 0.9900
C56 O11 1.426(16)
C56 H56A 0.9900
C56 H56B 0.9900
C57 O11 1.425(16)
C57 C58 1.46(2)
C57 H57A 0.9900
C57 H57B 0.9900
C58 O12 1.414(17)
C58 H58A 0.9900
C58 H58B 0.9900
C59 O12 1.442(17)
C59 C60 1.46(2)
C59 H59A 0.9900
C59 H59B 0.9900
C60 O7 1.444(16)
C60 H60A 0.9900
C60 H60B 0.9900
K1 O6 2.711(12)
K1 O2 2.744(10)
K1 O4 2.766(11)
K1 O5 2.817(11)
K1 O1 2.832(10)
K1 O3 2.865(11)
K1 Se1 3.150(3)
K2 O11 2.777(9)
K2 O9 2.809(9)
K2 O12 2.808(9)
K2 O8 2.830(9)
K2 O10 2.836(9)
K2 O7 2.871(9)
K2 Se2 3.234(3)
N1 Si1 1.720(10)
N1 Si2 1.733(10)
N1 U1 2.298(10)
N2 Si3 1.732(10)
N2 Si4 1.740(10)
N2 U1 2.284(9)
N3 Si5 1.722(10)
N3 Si6 1.728(10)
N3 U1 2.302(9)
N4 Si8 1.730(11)
N4 Si7 1.746(10)
N4 U2 2.293(10)
N5 Si10 1.714(11)
N5 Si9 1.725(11)
N5 U2 2.306(11)
N6 Si11 1.725(10)
N6 Si12 1.730(10)
N6 U2 2.286(9)
Se1 U1 2.5849(13)
Se2 U2 2.5946(14)
